data_7028643
loop_
_publ_author_name
'Zhao, Yi'
'Liang, Li-Li'
'Chen, Kai'
'Ji, Ning-Ning'
'Cheng, Xiao-Jie'
'Xiao, Xin'
'Zhang, Yun-Qian'
'Xue, Sai-Feng'
'Zhu, Qian-Jiang'
'Dong, Nan'
'Tao, Zhu'

_publ_section_title
;
 [CdCl4]2- anion-induced coordination of alkaline earth metal ions to
 cucurbit[7]uril, corresponding supramolecular self-assemblies and
 potential application.
;
_journal_issue 3
_journal_name_full 'Dalton transactions (Cambridge, England : 2003)'
_journal_page_first 929
_journal_page_last 932
_journal_paper_doi 10.1039/c3dt52213j
_journal_volume 43
_journal_year 2014
_chemical_absolute_configuration unk
_chemical_formula_moiety 'C42 H50 Ca2 N28 O18, 2(Cd Cl2), 22(H2 O)'
_chemical_formula_sum 'C42 H94 Ca2 Cd2 Cl8 N28 O40'
_chemical_formula_weight 2220.01
_chemical_name_systematic
;
 ?
;
_space_group_IT_number 19
_symmetry_cell_setting orthorhombic
_symmetry_space_group_name_Hall 'P 2ac 2ab'
_symmetry_space_group_name_H-M 'P 21 21 21'
_atom_sites_solution_hydrogens geom
_atom_sites_solution_primary direct
_atom_sites_solution_secondary difmap
_audit_creation_method SHELXL-97
_cell_angle_alpha 90.00
_cell_angle_beta 90.00
_cell_angle_gamma 90.00
_cell_formula_units_Z 4
_cell_length_a 17.070(3)
_cell_length_b 17.240(3)
_cell_length_c 28.560(5)
_cell_measurement_temperature 223(2)
_cell_volume 8405(3)
_computing_cell_refinement 'SAINT (Bruker, 2005)'
_computing_data_collection 'APEX2 (Bruker, 2005)'
_computing_data_reduction SAINT
_computing_molecular_graphics 'Ortep-3 for Windows (Farrugia, 1997)'
_computing_publication_material 'WinGX (Farrugia, 1999)'
_computing_structure_refinement 'SHELXL97 (Sheldrick, 2008)'
_computing_structure_solution 'SHELXS97 (Sheldrick, 2008)'
_diffrn_ambient_temperature 223(2)
_diffrn_measured_fraction_theta_full 0.998
_diffrn_measured_fraction_theta_max 0.998
_diffrn_measurement_device_type 'Bruker Smart Apex2 CCD Detector'
_diffrn_measurement_method '\f and \w scan'
_diffrn_radiation_monochromator graphite
_diffrn_radiation_source 'fine-focus sealed tube'
_diffrn_radiation_type MoK\a
_diffrn_radiation_wavelength 0.71073
_diffrn_reflns_av_R_equivalents 0.0886
_diffrn_reflns_av_sigmaI/netI 0.1271
_diffrn_reflns_limit_h_max 20
_diffrn_reflns_limit_h_min -20
_diffrn_reflns_limit_k_max 18
_diffrn_reflns_limit_k_min -20
_diffrn_reflns_limit_l_max 26
_diffrn_reflns_limit_l_min -33
_diffrn_reflns_number 38726
_diffrn_reflns_theta_full 25.00
_diffrn_reflns_theta_max 25.00
_diffrn_reflns_theta_min 1.38
_exptl_absorpt_coefficient_mu 0.988
_exptl_absorpt_correction_T_max 0.8345
_exptl_absorpt_correction_T_min 0.7763
_exptl_absorpt_correction_type multi-scan
_exptl_absorpt_process_details 'SADABS (Bruker, 2008)'
_exptl_crystal_colour colorless
_exptl_crystal_density_diffrn 1.754
_exptl_crystal_density_method 'not measured'
_exptl_crystal_description prism
_exptl_crystal_F_000 4536
_exptl_crystal_size_max 0.27
_exptl_crystal_size_mid 0.23
_exptl_crystal_size_min 0.19
_platon_squeeze_details
;
;
_refine_diff_density_max 0.537
_refine_diff_density_min -0.836
_refine_diff_density_rms 0.088
_refine_ls_abs_structure_details 'Flack H D (1983), Acta Cryst. A39, 876-881'
_refine_ls_abs_structure_Flack 0.00
_refine_ls_extinction_method none
_refine_ls_goodness_of_fit_ref 0.891
_refine_ls_hydrogen_treatment constr
_refine_ls_matrix_type full
_refine_ls_number_parameters 911
_refine_ls_number_reflns 14725
_refine_ls_number_restraints 0
_refine_ls_restrained_S_all 0.891
_refine_ls_R_factor_all 0.1056
_refine_ls_R_factor_gt 0.0593
_refine_ls_shift/su_max 0.001
_refine_ls_shift/su_mean 0.000
_refine_ls_structure_factor_coef Fsqd
_refine_ls_weighting_details 'calc w=1/[\s^2^(Fo^2^)+(0.0728P)^2^+0.0000P] where P=(Fo^2^+2Fc^2^)/3'
_refine_ls_weighting_scheme calc
_refine_ls_wR_factor_gt 0.1403
_refine_ls_wR_factor_ref 0.1583
_reflns_number_gt 7922
_reflns_number_total 14725
_reflns_threshold_expression >2sigma(I)
_cod_data_source_file c3dt52213j.txt
_cod_data_source_block complex2
_cod_original_cell_volume 8405(2)
_cod_database_code 7028643

loop_
_symmetry_equiv_pos_as_xyz
'x, y, z'
'-x+1/2, -y, z+1/2'
'-x, y+1/2, -z+1/2'
'x+1/2, -y+1/2, -z'

loop_
_atom_site_label
_atom_site_type_symbol
_atom_site_fract_x
_atom_site_fract_y
_atom_site_fract_z
_atom_site_U_iso_or_equiv
_atom_site_adp_type
_atom_site_occupancy
_atom_site_symmetry_multiplicity
_atom_site_calc_flag
_atom_site_refinement_flags
_atom_site_disorder_assembly
_atom_site_disorder_group
Cl1 Cl -0.09460(12) 0.03749(17) -0.02806(8) 0.0609(7) Uani 1 1 d . . .
Cl2 Cl 0.15292(13) 0.02475(18) -0.03070(8) 0.0695(8) Uani 1 1 d . . .
Cl3 Cl 0.02443(17) -0.07840(19) 0.06642(11) 0.0953(10) Uani 1 1 d . . .
Cl4 Cl 0.04021(15) 0.15433(17) 0.06181(9) 0.0713(8) Uani 1 1 d . . .
Cl5 Cl -0.10812(14) 0.33050(16) 0.11920(9) 0.0649(7) Uani 1 1 d . . .
Cl6 Cl 0.04174(15) 0.18683(19) 0.19615(10) 0.0833(8) Uani 1 1 d . . .
Cl7 Cl 0.11950(14) 0.37698(17) 0.11792(8) 0.0700(8) Uani 1 1 d . . .
Cl8 Cl -0.00422(16) 0.4004(2) 0.23623(11) 0.0971(11) Uani 1 1 d . . .
Cd1 Cd 0.02947(4) 0.03775(5) 0.01484(2) 0.0600(2) Uani 1 1 d . . .
Cd2 Cd 0.01477(4) 0.31780(6) 0.16556(3) 0.0571(4) Uani 0.903(3) 1 d P A 1
Cd2' Cd -0.0070(7) 0.3950(11) 0.1538(4) 0.126(7) Uani 0.097(3) 1 d P A 2
O1W O 0.0069(3) 0.2762(4) -0.3041(2) 0.0665(19) Uani 1 1 d . . .
O2W O 0.0629(4) 0.1632(5) -0.3767(3) 0.111(3) Uani 1 1 d . . .
O3W O 0.2089(5) 0.2749(4) -0.4028(2) 0.082(2) Uani 1 1 d . . .
O4W O 0.1817(6) 0.7331(5) -0.1669(4) 0.134(4) Uani 1 1 d . . .
Ca1 Ca 0.14016(9) 0.25163(10) -0.33204(6) 0.0398(4) Uani 1 1 d . . .
Ca2 Ca 0.2618(2) 0.67839(19) -0.10829(11) 0.1372(14) Uani 1 1 d . . .
C1 C 0.1086(5) 0.4517(5) -0.3533(2) 0.037(2) Uani 1 1 d . . .
C2 C 0.0796(4) 0.5830(5) -0.3550(3) 0.036(2) Uani 1 1 d . . .
H2 H 0.0695 0.6103 -0.3849 0.043 Uiso 1 1 calc R . .
C3 C 0.1694(4) 0.5713(5) -0.3457(3) 0.040(2) Uani 1 1 d . . .
H3 H 0.2020 0.5986 -0.3691 0.048 Uiso 1 1 calc R . .
C4 C 0.1101(5) 0.6382(5) -0.2841(3) 0.040(2) Uani 1 1 d . . .
C5 C 0.2531(4) 0.4514(5) -0.3460(2) 0.0339(19) Uani 1 1 d . . .
H5A H 0.2905 0.4820 -0.3643 0.041 Uiso 1 1 calc R . .
H5B H 0.2486 0.4005 -0.3610 0.041 Uiso 1 1 calc R . .
C6 C 0.2515(4) 0.6245(4) -0.2790(3) 0.036(2) Uani 1 1 d . . .
H6A H 0.2463 0.6688 -0.2577 0.043 Uiso 1 1 calc R . .
H6B H 0.2865 0.6400 -0.3046 0.043 Uiso 1 1 calc R . .
C7 C 0.2725(5) 0.3752(6) -0.2736(3) 0.044(2) Uani 1 1 d . . .
C8 C 0.3329(4) 0.4971(5) -0.2762(3) 0.043(2) Uani 1 1 d . . .
H8 H 0.3748 0.5179 -0.2966 0.051 Uiso 1 1 calc R . .
C9 C 0.3649(5) 0.4514(5) -0.2347(3) 0.041(2) Uani 1 1 d . . .
H9 H 0.4205 0.4365 -0.2387 0.049 Uiso 1 1 calc R . .
C10 C 0.3067(5) 0.5682(5) -0.2075(3) 0.040(2) Uani 1 1 d . . .
C11 C 0.3241(5) 0.3199(5) -0.1992(2) 0.044(2) Uani 1 1 d . . .
H11A H 0.3803 0.3091 -0.1970 0.053 Uiso 1 1 calc R . .
H11B H 0.2983 0.2732 -0.2113 0.053 Uiso 1 1 calc R . .
C12 C 0.3939(5) 0.4959(5) -0.1500(3) 0.044(2) Uani 1 1 d . . .
H12A H 0.4440 0.4694 -0.1550 0.053 Uiso 1 1 calc R . .
H12B H 0.4051 0.5477 -0.1375 0.053 Uiso 1 1 calc R . .
C13 C 0.2391(5) 0.2880(5) -0.1325(3) 0.042(2) Uani 1 1 d . . .
C14 C 0.3447(5) 0.3679(5) -0.1154(3) 0.041(2) Uani 1 1 d . . .
H14 H 0.3971 0.3432 -0.1154 0.049 Uiso 1 1 calc R . .
C15 C 0.2997(4) 0.3529(5) -0.0708(3) 0.045(2) Uani 1 1 d . . .
H15 H 0.3337 0.3323 -0.0456 0.054 Uiso 1 1 calc R . .
C16 C 0.2961(5) 0.4899(8) -0.0814(3) 0.059(3) Uani 1 1 d . . .
C17 C 0.1970(5) 0.2438(5) -0.0531(3) 0.048(2) Uani 1 1 d . . .
H17A H 0.1842 0.1955 -0.0695 0.058 Uiso 1 1 calc R . .
H17B H 0.2303 0.2310 -0.0263 0.058 Uiso 1 1 calc R . .
C18 C 0.2276(5) 0.4411(6) -0.0159(3) 0.060(3) Uani 1 1 d . . .
H18A H 0.2288 0.4969 -0.0096 0.072 Uiso 1 1 calc R . .
H18B H 0.2569 0.4150 0.0090 0.072 Uiso 1 1 calc R . .
C19 C 0.0541(5) 0.2461(6) -0.0474(3) 0.048(2) Uani 1 1 d . . .
C20 C 0.1246(5) 0.3341(5) 0.0010(3) 0.045(2) Uani 1 1 d . . .
H20 H 0.1538 0.3174 0.0292 0.054 Uiso 1 1 calc R . .
C21 C 0.0346(5) 0.3437(5) 0.0091(3) 0.050(2) Uani 1 1 d . . .
H21 H 0.0213 0.3290 0.0417 0.060 Uiso 1 1 calc R . .
C22 C 0.0824(5) 0.4652(7) -0.0112(3) 0.059(3) Uani 1 1 d . . .
C23 C -0.0787(5) 0.2615(5) -0.0169(3) 0.047(2) Uani 1 1 d . . .
H23A H -0.0893 0.2598 0.0168 0.056 Uiso 1 1 calc R . .
H23B H -0.0809 0.2081 -0.0285 0.056 Uiso 1 1 calc R . .
C24 C -0.0567(5) 0.4583(5) 0.0118(3) 0.049(2) Uani 1 1 d . . .
H24A H -0.0497 0.5144 0.0150 0.059 Uiso 1 1 calc R . .
H24B H -0.0752 0.4384 0.0420 0.059 Uiso 1 1 calc R . .
C25 C -0.1711(5) 0.2883(6) -0.0822(3) 0.045(2) Uani 1 1 d . . .
C26 C -0.1696(5) 0.3790(5) -0.0227(3) 0.044(2) Uani 1 1 d . . .
H26 H -0.1909 0.3731 0.0094 0.053 Uiso 1 1 calc R . .
C27 C -0.2365(5) 0.3972(4) -0.0565(3) 0.038(2) Uani 1 1 d . . .
H27 H -0.2887 0.3923 -0.0417 0.046 Uiso 1 1 calc R . .
C28 C -0.1488(5) 0.5071(6) -0.0493(3) 0.051(3) Uani 1 1 d . . .
C29 C -0.2781(4) 0.3305(5) -0.1311(3) 0.042(2) Uani 1 1 d . . .
H29A H -0.3312 0.3280 -0.1181 0.050 Uiso 1 1 calc R . .
H29B H -0.2668 0.2801 -0.1454 0.050 Uiso 1 1 calc R . .
C30 C -0.2754(5) 0.5292(5) -0.0903(3) 0.050(2) Uani 1 1 d . . .
H30A H -0.3270 0.5179 -0.0770 0.060 Uiso 1 1 calc R . .
H30B H -0.2617 0.5826 -0.0818 0.060 Uiso 1 1 calc R . .
C31 C -0.2519(5) 0.3728(6) -0.2116(4) 0.055(3) Uani 1 1 d . . .
C32 C -0.3190(4) 0.4609(5) -0.1649(3) 0.0403(19) Uani 1 1 d . . .
H32 H -0.3725 0.4525 -0.1525 0.048 Uiso 1 1 calc R . .
C33 C -0.3216(5) 0.4911(5) -0.2164(3) 0.040(2) Uani 1 1 d . . .
H33 H -0.3754 0.4912 -0.2293 0.048 Uiso 1 1 calc R . .
C34 C -0.2640(4) 0.5866(5) -0.1703(3) 0.039(2) Uani 1 1 d . . .
C35 C -0.2652(5) 0.4280(5) -0.2931(3) 0.046(2) Uani 1 1 d . . .
H35A H -0.2578 0.3736 -0.3021 0.056 Uiso 1 1 calc R . .
H35B H -0.3143 0.4462 -0.3071 0.056 Uiso 1 1 calc R . .
C36 C -0.2808(4) 0.6204(5) -0.2518(3) 0.043(2) Uani 1 1 d . . .
H36A H -0.2771 0.6735 -0.2397 0.051 Uiso 1 1 calc R . .
H36B H -0.3270 0.6174 -0.2721 0.051 Uiso 1 1 calc R . .
C37 C -0.1346(5) 0.4407(6) -0.3273(3) 0.047(2) Uani 1 1 d . . .
C38 C -0.2070(4) 0.5560(5) -0.3213(3) 0.038(2) Uani 1 1 d . . .
H38 H -0.2502 0.5681 -0.3433 0.046 Uiso 1 1 calc R . .
C39 C -0.1261(5) 0.5748(5) -0.3420(3) 0.041(2) Uani 1 1 d . . .
H39 H -0.1303 0.6029 -0.3721 0.049 Uiso 1 1 calc R . .
C40 C -0.1396(4) 0.6388(5) -0.2717(3) 0.036(2) Uani 1 1 d . . .
C41 C -0.0246(5) 0.4837(5) -0.3770(3) 0.041(2) Uani 1 1 d . . .
H41A H -0.0303 0.5125 -0.4064 0.049 Uiso 1 1 calc R . .
H41B H -0.0242 0.4283 -0.3847 0.049 Uiso 1 1 calc R . .
C42 C -0.0226(4) 0.6697(4) -0.3154(3) 0.0383(19) Uani 1 1 d . . .
H42A H -0.0208 0.7106 -0.2916 0.046 Uiso 1 1 calc R . .
H42B H -0.0288 0.6948 -0.3460 0.046 Uiso 1 1 calc R . .
N1 N 0.0503(4) 0.5041(4) -0.3556(2) 0.0332(16) Uani 1 1 d . . .
N2 N 0.1787(4) 0.4886(4) -0.3483(2) 0.0335(16) Uani 1 1 d . . .
N3 N 0.0520(3) 0.6268(4) -0.3148(2) 0.0324(15) Uani 1 1 d . . .
N4 N 0.1773(4) 0.6068(4) -0.2978(2) 0.0369(17) Uani 1 1 d . . .
N5 N 0.2845(3) 0.4408(4) -0.2997(2) 0.0404(17) Uani 1 1 d . . .
N6 N 0.3116(4) 0.3833(4) -0.2317(2) 0.0427(18) Uani 1 1 d . . .
N7 N 0.2882(4) 0.5582(4) -0.2529(2) 0.0422(18) Uani 1 1 d . . .
N8 N 0.3529(4) 0.5038(4) -0.1955(2) 0.0455(19) Uani 1 1 d . . .
N9 N 0.2934(4) 0.3371(4) -0.1523(2) 0.0433(18) Uani 1 1 d . . .
N10 N 0.2409(4) 0.2964(4) -0.0857(2) 0.0460(19) Uani 1 1 d . . .
N11 N 0.3490(4) 0.4534(5) -0.1163(3) 0.059(2) Uani 1 1 d . . .
N12 N 0.2636(4) 0.4272(5) -0.0577(2) 0.051(2) Uani 1 1 d . . .
N13 N 0.1270(4) 0.2791(4) -0.0370(2) 0.0391(17) Uani 1 1 d . . .
N14 N -0.0021(4) 0.2897(4) -0.0235(2) 0.0407(17) Uani 1 1 d . . .
N15 N 0.1441(4) 0.4138(4) -0.0148(3) 0.0499(19) Uani 1 1 d . . .
N16 N 0.0168(4) 0.4242(4) 0.0016(3) 0.0511(19) Uani 1 1 d . . .
N17 N -0.1394(4) 0.3049(4) -0.0389(2) 0.0476(19) Uani 1 1 d . . .
N18 N -0.2250(4) 0.3424(4) -0.0939(2) 0.0447(19) Uani 1 1 d . . .
N19 N -0.1168(4) 0.4433(4) -0.0238(2) 0.0472(18) Uani 1 1 d . . .
N20 N -0.2182(4) 0.4768(4) -0.0698(2) 0.0407(17) Uani 1 1 d . . .
N21 N -0.2768(4) 0.3900(4) -0.1680(2) 0.0448(18) Uani 1 1 d . . .
N22 N -0.2703(4) 0.4340(4) -0.2405(3) 0.0439(18) Uani 1 1 d . . .
N23 N -0.2797(4) 0.5233(4) -0.1405(2) 0.0437(18) Uani 1 1 d . . .
N24 N -0.2900(4) 0.5673(4) -0.2131(3) 0.0464(19) Uani 1 1 d . . .
N25 N -0.2025(4) 0.4727(4) -0.3101(2) 0.0438(18) Uani 1 1 d . . .
N26 N -0.0913(4) 0.4995(4) -0.3478(2) 0.0376(17) Uani 1 1 d . . .
N27 N -0.2105(4) 0.6024(4) -0.2791(2) 0.0411(18) Uani 1 1 d . . .
N28 N -0.0896(3) 0.6211(4) -0.3067(2) 0.0378(17) Uani 1 1 d . . .
O1 O 0.1015(3) 0.3805(4) -0.35720(19) 0.0439(14) Uani 1 1 d . . .
O2 O 0.2327(3) 0.3198(3) -0.28370(18) 0.0459(15) Uani 1 1 d . . .
O3 O 0.1949(4) 0.2437(4) -0.1539(2) 0.0604(18) Uani 1 1 d . . .
O4 O 0.0433(3) 0.1906(3) -0.07390(19) 0.0482(15) Uani 1 1 d . . .
O5 O -0.1496(4) 0.2299(4) -0.1069(2) 0.0608(18) Uani 1 1 d . . .
O6 O -0.2186(3) 0.3124(4) -0.2247(2) 0.0574(17) Uani 1 1 d . . .
O7 O -0.1176(3) 0.3724(4) -0.3280(2) 0.0540(16) Uani 1 1 d . . .
O8 O 0.1002(3) 0.6741(3) -0.24555(19) 0.0485(15) Uani 1 1 d . . .
O9 O 0.2888(4) 0.6180(4) -0.1805(2) 0.0605(18) Uani 1 1 d . . .
O10 O 0.2881(4) 0.5562(4) -0.0782(2) 0.0577(19) Uani 1 1 d . . .
O11 O 0.0868(4) 0.5367(4) -0.0188(3) 0.077(2) Uani 1 1 d . . .
O12 O -0.1227(4) 0.5715(4) -0.0517(2) 0.0579(17) Uani 1 1 d . . .
O13 O -0.2334(3) 0.6463(3) -0.15688(19) 0.0472(15) Uani 1 1 d . . .
O14 O -0.1260(3) 0.6858(4) -0.23948(19) 0.0462(14) Uani 1 1 d . . .

loop_
_atom_site_aniso_label
_atom_site_aniso_U_11
_atom_site_aniso_U_22
_atom_site_aniso_U_33
_atom_site_aniso_U_23
_atom_site_aniso_U_13
_atom_site_aniso_U_12
Cl1 0.0397(11) 0.089(2) 0.0536(14) 0.0056(14) 0.0007(10) 0.0042(13)
Cl2 0.0447(13) 0.113(2) 0.0508(14) -0.0058(15) -0.0015(10) 0.0043(14)
Cl3 0.0681(17) 0.103(3) 0.115(2) 0.0294(19) 0.0172(18) 0.0118(18)
Cl4 0.0664(16) 0.082(2) 0.0657(15) -0.0150(14) -0.0056(13) 0.0118(14)
Cl5 0.0587(14) 0.0601(18) 0.0759(17) 0.0073(14) -0.0035(13) -0.0085(13)
Cl6 0.0663(16) 0.093(2) 0.0908(19) 0.0053(18) 0.0069(15) 0.0114(17)
Cl7 0.0631(15) 0.096(2) 0.0510(14) -0.0166(14) 0.0017(12) -0.0336(15)
Cl8 0.0645(17) 0.124(3) 0.103(2) -0.044(2) 0.0235(16) -0.0237(18)
Cd1 0.0458(4) 0.0794(6) 0.0547(4) -0.0012(4) -0.0037(3) 0.0055(4)
Cd2 0.0432(4) 0.0679(8) 0.0602(5) -0.0046(5) 0.0036(4) -0.0117(4)
Cd2' 0.105(9) 0.18(2) 0.087(7) 0.002(8) -0.020(6) -0.046(10)
O1W 0.060(4) 0.055(4) 0.085(5) 0.033(4) 0.025(3) 0.015(3)
O2W 0.067(5) 0.145(8) 0.121(6) -0.088(6) -0.008(5) 0.005(5)
O3W 0.125(6) 0.056(5) 0.065(4) 0.014(4) 0.033(4) 0.041(4)
O4W 0.157(9) 0.094(7) 0.151(9) 0.007(7) -0.007(7) 0.036(6)
Ca1 0.0438(9) 0.0336(10) 0.0419(10) 0.0012(9) 0.0012(8) 0.0013(8)
Ca2 0.219(4) 0.091(2) 0.102(2) -0.0123(19) -0.054(2) 0.051(3)
C1 0.043(5) 0.038(6) 0.030(4) -0.001(4) -0.003(4) 0.012(5)
C2 0.034(4) 0.044(6) 0.029(4) 0.000(4) -0.002(3) -0.001(4)
C3 0.040(4) 0.042(6) 0.038(5) -0.004(4) 0.000(4) -0.003(4)
C4 0.048(5) 0.035(6) 0.037(5) 0.003(4) 0.004(4) 0.000(4)
C5 0.025(4) 0.037(5) 0.039(5) 0.000(4) -0.008(3) 0.003(4)
C6 0.035(4) 0.023(5) 0.049(5) -0.009(4) -0.002(4) -0.003(4)
C7 0.027(4) 0.047(7) 0.059(6) -0.002(5) -0.001(4) 0.006(4)
C8 0.028(4) 0.051(6) 0.049(5) -0.008(4) 0.001(4) -0.007(4)
C9 0.044(5) 0.028(5) 0.051(5) 0.003(4) -0.012(4) -0.017(4)
C10 0.043(5) 0.039(6) 0.039(5) 0.002(5) -0.009(4) -0.013(4)
C11 0.057(5) 0.048(6) 0.027(4) 0.012(4) -0.003(4) 0.004(5)
C12 0.047(5) 0.041(6) 0.044(5) 0.005(4) -0.012(4) -0.018(4)
C13 0.050(5) 0.037(6) 0.039(5) 0.002(4) -0.013(4) -0.001(4)
C14 0.044(5) 0.038(6) 0.040(5) 0.005(4) -0.020(4) 0.001(4)
C15 0.026(4) 0.035(6) 0.073(6) 0.009(5) -0.007(4) 0.009(4)
C16 0.038(5) 0.098(11) 0.042(6) -0.016(7) -0.022(4) 0.013(6)
C17 0.044(5) 0.049(6) 0.051(6) 0.004(5) -0.010(4) 0.001(5)
C18 0.051(5) 0.067(8) 0.062(6) -0.034(6) -0.009(5) -0.012(5)
C19 0.043(5) 0.068(7) 0.033(5) 0.029(5) -0.003(4) 0.000(5)
C20 0.045(5) 0.032(6) 0.057(6) -0.001(4) -0.002(4) 0.002(4)
C21 0.061(6) 0.057(7) 0.030(4) 0.014(4) 0.006(4) -0.005(5)
C22 0.048(5) 0.087(9) 0.042(5) -0.013(6) -0.009(4) 0.000(6)
C23 0.062(6) 0.039(6) 0.041(5) 0.013(5) -0.009(4) 0.007(5)
C24 0.053(5) 0.037(6) 0.058(5) -0.006(5) 0.005(5) -0.004(5)
C25 0.037(5) 0.041(6) 0.056(6) 0.002(5) 0.001(4) -0.010(4)
C26 0.048(5) 0.023(5) 0.061(6) -0.010(4) 0.022(4) -0.006(4)
C27 0.049(5) 0.021(5) 0.044(5) 0.002(4) 0.004(4) -0.011(4)
C28 0.054(6) 0.060(8) 0.040(5) -0.008(5) 0.016(4) 0.014(5)
C29 0.034(4) 0.030(5) 0.062(6) 0.004(5) 0.001(4) 0.006(4)
C30 0.073(6) 0.037(6) 0.040(5) -0.007(4) 0.006(4) -0.003(5)
C31 0.038(5) 0.063(8) 0.064(7) 0.009(6) 0.000(5) 0.010(5)
C32 0.041(4) 0.021(5) 0.059(5) -0.002(5) 0.005(4) 0.004(4)
C33 0.033(4) 0.029(6) 0.058(6) -0.017(4) 0.007(4) -0.002(4)
C34 0.034(4) 0.043(6) 0.041(5) 0.013(5) 0.001(4) 0.004(4)
C35 0.039(5) 0.041(6) 0.059(6) -0.004(5) 0.010(4) -0.011(4)
C36 0.032(4) 0.043(6) 0.054(6) 0.000(5) -0.001(4) 0.004(4)
C37 0.053(5) 0.046(7) 0.043(5) -0.003(5) -0.012(4) 0.001(5)
C38 0.040(4) 0.034(6) 0.040(5) 0.005(4) -0.004(4) 0.002(4)
C39 0.051(5) 0.037(6) 0.033(5) -0.002(4) -0.004(4) 0.003(4)
C40 0.039(5) 0.033(5) 0.034(5) 0.001(4) -0.003(4) -0.004(4)
C41 0.056(5) 0.027(5) 0.039(4) -0.004(4) 0.001(4) 0.006(4)
C42 0.042(4) 0.024(5) 0.048(5) 0.004(4) -0.006(4) 0.001(4)
N1 0.039(4) 0.024(4) 0.037(4) 0.000(3) -0.005(3) -0.003(3)
N2 0.041(4) 0.024(4) 0.036(4) -0.008(3) -0.001(3) -0.004(3)
N3 0.034(3) 0.031(4) 0.032(3) -0.006(3) -0.004(3) 0.004(3)
N4 0.039(4) 0.042(5) 0.029(4) -0.010(3) -0.007(3) -0.005(3)
N5 0.032(4) 0.032(5) 0.057(5) 0.007(4) 0.006(3) -0.003(3)
N6 0.044(4) 0.027(4) 0.058(5) 0.005(4) -0.013(4) -0.013(3)
N7 0.040(4) 0.032(5) 0.055(5) 0.004(4) -0.002(3) 0.003(3)
N8 0.043(4) 0.035(5) 0.058(5) 0.011(4) -0.019(4) -0.001(3)
N9 0.040(4) 0.033(5) 0.056(5) 0.000(4) -0.015(3) -0.002(3)
N10 0.047(4) 0.036(5) 0.055(5) 0.011(4) -0.007(4) -0.009(4)
N11 0.049(4) 0.062(6) 0.065(5) 0.003(5) -0.020(4) -0.016(4)
N12 0.036(4) 0.078(6) 0.038(4) 0.017(4) -0.003(3) -0.011(4)
N13 0.041(4) 0.036(4) 0.041(4) -0.011(3) -0.004(3) -0.001(3)
N14 0.043(4) 0.038(4) 0.041(4) 0.001(3) -0.002(3) -0.016(3)
N15 0.046(4) 0.042(5) 0.061(5) -0.006(4) -0.008(4) -0.012(4)
N16 0.043(4) 0.035(5) 0.076(5) -0.002(4) -0.008(4) 0.001(4)
N17 0.049(4) 0.041(5) 0.053(4) -0.007(4) -0.003(4) -0.008(4)
N18 0.051(4) 0.033(5) 0.050(5) 0.005(4) -0.007(4) 0.002(4)
N19 0.063(5) 0.024(4) 0.055(5) -0.003(4) -0.001(4) -0.009(4)
N20 0.047(4) 0.029(5) 0.046(4) 0.003(3) 0.008(3) 0.005(4)
N21 0.059(4) 0.029(4) 0.047(4) -0.001(4) 0.009(4) 0.011(3)
N22 0.033(4) 0.040(5) 0.058(5) -0.006(4) 0.009(3) 0.001(3)
N23 0.055(4) 0.028(4) 0.048(4) 0.006(4) -0.005(3) 0.000(4)
N24 0.037(4) 0.050(5) 0.051(5) 0.002(4) -0.001(3) -0.005(4)
N25 0.042(4) 0.038(5) 0.051(4) -0.006(4) 0.008(3) 0.001(4)
N26 0.031(3) 0.037(5) 0.045(4) 0.003(3) -0.004(3) 0.000(3)
N27 0.034(4) 0.039(5) 0.050(4) -0.007(4) -0.004(3) -0.007(3)
N28 0.029(3) 0.047(5) 0.037(4) -0.003(4) -0.002(3) -0.002(3)
O1 0.039(3) 0.041(4) 0.053(4) -0.001(3) 0.002(3) 0.003(3)
O2 0.056(3) 0.040(4) 0.042(3) 0.003(3) -0.008(3) -0.015(3)
O3 0.065(4) 0.056(4) 0.060(4) 0.014(3) -0.017(3) -0.028(4)
O4 0.061(4) 0.035(4) 0.049(3) -0.011(3) -0.001(3) -0.009(3)
O5 0.065(4) 0.044(4) 0.073(5) -0.014(4) -0.010(4) -0.005(3)
O6 0.058(4) 0.036(4) 0.078(5) -0.022(3) 0.000(3) 0.018(3)
O7 0.059(4) 0.029(4) 0.075(4) 0.002(3) 0.008(3) -0.005(3)
O8 0.060(4) 0.034(4) 0.051(4) -0.010(3) -0.002(3) -0.004(3)
O9 0.071(4) 0.053(5) 0.058(4) -0.011(4) -0.007(3) 0.016(4)
O10 0.073(5) 0.033(4) 0.067(4) -0.003(4) -0.014(3) 0.006(4)
O11 0.078(5) 0.040(5) 0.114(6) 0.002(5) 0.014(4) -0.008(4)
O12 0.076(4) 0.029(4) 0.068(4) 0.010(3) 0.002(4) -0.018(3)
O13 0.059(4) 0.029(4) 0.054(4) -0.003(3) -0.001(3) -0.012(3)
O14 0.040(3) 0.050(4) 0.048(3) -0.006(3) 0.006(3) 0.004(3)

loop_
_atom_type_symbol
_atom_type_description
_atom_type_scat_dispersion_real
_atom_type_scat_dispersion_imag
_atom_type_scat_source
C C 0.0033 0.0016 'International Tables Vol C Tables 4.2.6.8 and 6.1.1.4'
H H 0.0000 0.0000 'International Tables Vol C Tables 4.2.6.8 and 6.1.1.4'
N N 0.0061 0.0033 'International Tables Vol C Tables 4.2.6.8 and 6.1.1.4'
O O 0.0106 0.0060 'International Tables Vol C Tables 4.2.6.8 and 6.1.1.4'
Cl Cl 0.1484 0.1585 'International Tables Vol C Tables 4.2.6.8 and 6.1.1.4'
Ca Ca 0.2262 0.3064 'International Tables Vol C Tables 4.2.6.8 and 6.1.1.4'
Cd Cd -0.8075 1.2024 'International Tables Vol C Tables 4.2.6.8 and 6.1.1.4'

loop_
_geom_angle_atom_site_label_1
_geom_angle_atom_site_label_2
_geom_angle_atom_site_label_3
_geom_angle
_geom_angle_site_symmetry_1
_geom_angle_site_symmetry_3
Cd2' Cl5 Cd2 34.3(5) . .
Cd2' Cl7 Cd2 33.9(4) . .
Cd2' Cl8 Cd2 34.0(5) . .
Cl4 Cd1 Cl1 110.13(9) . .
Cl4 Cd1 Cl2 107.47(10) . .
Cl1 Cd1 Cl2 118.13(8) . .
Cl4 Cd1 Cl3 110.03(10) . .
Cl1 Cd1 Cl3 105.38(10) . .
Cl2 Cd1 Cl3 105.46(10) . .
Cl6 Cd2 Cl7 116.04(10) . .
Cl6 Cd2 Cl5 115.24(10) . .
Cl7 Cd2 Cl5 106.31(9) . .
Cl6 Cd2 Cl8 105.11(12) . .
Cl7 Cd2 Cl8 107.74(10) . .
Cl5 Cd2 Cl8 105.72(10) . .
Cl5 Cd2' Cl8 117.9(5) . .
Cl5 Cd2' Cl7 115.5(6) . .
Cl8 Cd2' Cl7 114.3(5) . .
O14 Ca1 O3W 150.9(2) 3_544 .
O14 Ca1 O2W 95.7(3) 3_544 .
O3W Ca1 O2W 85.8(3) . .
O14 Ca1 O2 78.75(19) 3_544 .
O3W Ca1 O2 94.7(2) . .
O2W Ca1 O2 169.3(3) . .
O14 Ca1 O1 132.2(2) 3_544 .
O3W Ca1 O1 74.2(2) . .
O2W Ca1 O1 106.1(3) . .
O2 Ca1 O1 84.3(2) . .
O14 Ca1 O13 79.6(2) 3_544 3_544
O3W Ca1 O13 72.0(2) . 3_544
O2W Ca1 O13 79.3(2) . 3_544
O2 Ca1 O13 90.6(2) . 3_544
O1 Ca1 O13 145.3(2) . 3_544
O14 Ca1 O1W 72.81(19) 3_544 .
O3W Ca1 O1W 135.1(2) . .
O2W Ca1 O1W 76.8(2) . .
O2 Ca1 O1W 109.8(2) . .
O1 Ca1 O1W 71.66(18) . .
O13 Ca1 O1W 141.1(2) 3_544 .
O10 Ca2 O9 83.4(2) . .
O10 Ca2 O4W 137.6(3) . .
O9 Ca2 O4W 70.7(3) . .
O1 C1 N1 126.0(8) . .
O1 C1 N2 123.9(7) . .
N1 C1 N2 110.0(8) . .
N1 C2 N3 112.7(6) . .
N1 C2 C3 102.6(6) . .
N3 C2 C3 104.4(6) . .
N1 C2 H2 112.2 . .
N3 C2 H2 112.2 . .
C3 C2 H2 112.2 . .
N2 C3 N4 116.2(7) . .
N2 C3 C2 103.1(6) . .
N4 C3 C2 101.0(6) . .
N2 C3 H3 111.9 . .
N4 C3 H3 111.9 . .
C2 C3 H3 111.9 . .
O8 C4 N4 124.6(8) . .
O8 C4 N3 122.7(8) . .
N4 C4 N3 112.8(7) . .
N2 C5 N5 115.6(6) . .
N2 C5 H5A 108.4 . .
N5 C5 H5A 108.4 . .
N2 C5 H5B 108.4 . .
N5 C5 H5B 108.4 . .
H5A C5 H5B 107.4 . .
N4 C6 N7 113.5(6) . .
N4 C6 H6A 108.9 . .
N7 C6 H6A 108.9 . .
N4 C6 H6B 108.9 . .
N7 C6 H6B 108.9 . .
H6A C6 H6B 107.7 . .
O2 C7 N5 127.3(8) . .
O2 C7 N6 124.2(9) . .
N5 C7 N6 108.4(8) . .
N5 C8 N7 113.6(6) . .
N5 C8 C9 102.7(7) . .
N7 C8 C9 101.8(6) . .
N5 C8 H8 112.6 . .
N7 C8 H8 112.6 . .
C9 C8 H8 112.6 . .
N8 C9 N6 111.1(7) . .
N8 C9 C8 103.2(6) . .
N6 C9 C8 103.4(6) . .
N8 C9 H9 112.8 . .
N6 C9 H9 112.8 . .
C8 C9 H9 112.8 . .
O9 C10 N7 130.9(9) . .
O9 C10 N8 123.7(8) . .
N7 C10 N8 105.5(8) . .
N6 C11 N9 112.3(7) . .
N6 C11 H11A 109.2 . .
N9 C11 H11A 109.2 . .
N6 C11 H11B 109.2 . .
N9 C11 H11B 109.2 . .
H11A C11 H11B 107.9 . .
N11 C12 N8 112.5(6) . .
N11 C12 H12A 109.1 . .
N8 C12 H12A 109.1 . .
N11 C12 H12B 109.1 . .
N8 C12 H12B 109.1 . .
H12A C12 H12B 107.8 . .
O3 C13 N10 124.9(8) . .
O3 C13 N9 126.0(8) . .
N10 C13 N9 109.1(7) . .
N9 C14 N11 112.3(6) . .
N9 C14 C15 103.9(7) . .
N11 C14 C15 102.1(7) . .
N9 C14 H14 112.6 . .
N11 C14 H14 112.6 . .
C15 C14 H14 112.6 . .
N10 C15 N12 111.6(6) . .
N10 C15 C14 102.5(7) . .
N12 C15 C14 106.2(7) . .
N10 C15 H15 112.0 . .
N12 C15 H15 112.0 . .
C14 C15 H15 112.0 . .
O10 C16 N12 133.1(10) . .
O10 C16 N11 123.0(11) . .
N12 C16 N11 103.9(9) . .
N13 C17 N10 111.4(7) . .
N13 C17 H17A 109.4 . .
N10 C17 H17A 109.4 . .
N13 C17 H17B 109.4 . .
N10 C17 H17B 109.4 . .
H17A C17 H17B 108.0 . .
N12 C18 N15 113.0(7) . .
N12 C18 H18A 109.0 . .
N15 C18 H18A 109.0 . .
N12 C18 H18B 109.0 . .
N15 C18 H18B 109.0 . .
H18A C18 H18B 107.8 . .
O4 C19 N14 127.8(8) . .
O4 C19 N13 125.3(8) . .
N14 C19 N13 106.8(8) . .
N13 C20 N15 111.9(7) . .
N13 C20 C21 102.1(6) . .
N15 C20 C21 99.7(6) . .
N13 C20 H20 113.9 . .
N15 C20 H20 113.9 . .
C21 C20 H20 113.9 . .
N16 C21 N14 115.5(7) . .
N16 C21 C20 106.7(7) . .
N14 C21 C20 105.0(7) . .
N16 C21 H21 109.8 . .
N14 C21 H21 109.8 . .
C20 C21 H21 109.8 . .
O11 C22 N16 127.0(9) . .
O11 C22 N15 124.9(9) . .
N16 C22 N15 108.1(10) . .
N14 C23 N17 115.8(7) . .
N14 C23 H23A 108.3 . .
N17 C23 H23A 108.3 . .
N14 C23 H23B 108.3 . .
N17 C23 H23B 108.3 . .
H23A C23 H23B 107.4 . .
N16 C24 N19 113.9(7) . .
N16 C24 H24A 108.8 . .
N19 C24 H24A 108.8 . .
N16 C24 H24B 108.8 . .
N19 C24 H24B 108.8 . .
H24A C24 H24B 107.7 . .
O5 C25 N18 126.8(8) . .
O5 C25 N17 122.9(8) . .
N18 C25 N17 110.3(8) . .
N19 C26 N17 116.8(7) . .
N19 C26 C27 107.4(7) . .
N17 C26 C27 104.1(7) . .
N19 C26 H26 109.4 . .
N17 C26 H26 109.4 . .
C27 C26 H26 109.4 . .
N18 C27 N20 113.3(7) . .
N18 C27 C26 103.4(7) . .
N20 C27 C26 101.4(6) . .
N18 C27 H27 112.6 . .
N20 C27 H27 112.6 . .
C26 C27 H27 112.6 . .
O12 C28 N20 128.8(9) . .
O12 C28 N19 126.9(9) . .
N20 C28 N19 104.3(8) . .
N18 C29 N21 115.4(7) . .
N18 C29 H29A 108.4 . .
N21 C29 H29A 108.4 . .
N18 C29 H29B 108.4 . .
N21 C29 H29B 108.4 . .
H29A C29 H29B 107.5 . .
N23 C30 N20 113.1(7) . .
N23 C30 H30A 109.0 . .
N20 C30 H30A 109.0 . .
N23 C30 H30B 109.0 . .
N20 C30 H30B 109.0 . .
H30A C30 H30B 107.8 . .
O6 C31 N21 127.1(9) . .
O6 C31 N22 124.5(9) . .
N21 C31 N22 108.4(8) . .
N21 C32 N23 115.7(6) . .
N21 C32 C33 104.1(6) . .
N23 C32 C33 102.7(6) . .
N21 C32 H32 111.2 . .
N23 C32 H32 111.2 . .
C33 C32 H32 111.2 . .
N24 C33 N22 114.7(6) . .
N24 C33 C32 103.6(6) . .
N22 C33 C32 101.5(6) . .
N24 C33 H33 112.1 . .
N22 C33 H33 112.1 . .
C32 C33 H33 112.1 . .
O13 C34 N24 129.7(8) . .
O13 C34 N23 123.2(8) . .
N24 C34 N23 107.1(8) . .
N25 C35 N22 110.4(7) . .
N25 C35 H35A 109.6 . .
N22 C35 H35A 109.6 . .
N25 C35 H35B 109.6 . .
N22 C35 H35B 109.6 . .
H35A C35 H35B 108.1 . .
N24 C36 N27 111.2(7) . .
N24 C36 H36A 109.4 . .
N27 C36 H36A 109.4 . .
N24 C36 H36B 109.4 . .
N27 C36 H36B 109.4 . .
H36A C36 H36B 108.0 . .
O7 C37 N25 126.7(9) . .
O7 C37 N26 125.2(8) . .
N25 C37 N26 107.9(8) . .
N27 C38 N25 110.9(6) . .
N27 C38 C39 103.9(6) . .
N25 C38 C39 104.0(6) . .
N27 C38 H38 112.5 . .
N25 C38 H38 112.5 . .
C39 C38 H38 112.5 . .
N28 C39 N26 114.0(7) . .
N28 C39 C38 103.9(6) . .
N26 C39 C38 103.1(6) . .
N28 C39 H39 111.7 . .
N26 C39 H39 111.7 . .
C38 C39 H39 111.7 . .
O14 C40 N28 125.1(7) . .
O14 C40 N27 124.9(7) . .
N28 C40 N27 109.8(7) . .
N26 C41 N1 113.9(6) . .
N26 C41 H41A 108.8 . .
N1 C41 H41A 108.8 . .
N26 C41 H41B 108.8 . .
N1 C41 H41B 108.8 . .
H41A C41 H41B 107.7 . .
N28 C42 N3 113.1(6) . .
N28 C42 H42A 109.0 . .
N3 C42 H42A 109.0 . .
N28 C42 H42B 109.0 . .
N3 C42 H42B 109.0 . .
H42A C42 H42B 107.8 . .
C1 N1 C2 112.0(6) . .
C1 N1 C41 120.4(7) . .
C2 N1 C41 122.2(6) . .
C1 N2 C5 125.3(7) . .
C1 N2 C3 111.8(7) . .
C5 N2 C3 123.0(6) . .
C4 N3 C2 110.8(6) . .
C4 N3 C42 125.1(7) . .
C2 N3 C42 122.1(6) . .
C4 N4 C6 125.2(7) . .
C4 N4 C3 110.9(6) . .
C6 N4 C3 121.0(6) . .
C7 N5 C5 123.4(7) . .
C7 N5 C8 112.9(7) . .
C5 N5 C8 123.8(7) . .
C7 N6 C11 123.4(7) . .
C7 N6 C9 109.1(7) . .
C11 N6 C9 122.8(6) . .
C10 N7 C8 114.2(7) . .
C10 N7 C6 118.6(7) . .
C8 N7 C6 122.7(6) . .
C10 N8 C9 112.4(7) . .
C10 N8 C12 123.6(7) . .
C9 N8 C12 123.5(7) . .
C13 N9 C14 109.2(7) . .
C13 N9 C11 119.3(7) . .
C14 N9 C11 121.0(7) . .
C13 N10 C15 112.1(7) . .
C13 N10 C17 122.7(7) . .
C15 N10 C17 124.4(7) . .
C12 N11 C14 123.3(8) . .
C12 N11 C16 124.0(9) . .
C14 N11 C16 112.4(8) . .
C18 N12 C16 118.0(9) . .
C18 N12 C15 124.4(8) . .
C16 N12 C15 112.7(7) . .
C19 N13 C17 120.4(7) . .
C19 N13 C20 113.6(7) . .
C17 N13 C20 123.5(7) . .
C19 N14 C23 121.3(7) . .
C19 N14 C21 111.1(7) . .
C23 N14 C21 122.2(7) . .
C22 N15 C20 113.6(7) . .
C22 N15 C18 121.6(8) . .
C20 N15 C18 120.7(7) . .
C22 N16 C24 124.3(8) . .
C22 N16 C21 111.5(8) . .
C24 N16 C21 123.8(7) . .
C25 N17 C23 124.9(8) . .
C25 N17 C26 109.1(7) . .
C23 N17 C26 125.4(7) . .
C25 N18 C29 121.6(7) . .
C25 N18 C27 111.2(7) . .
C29 N18 C27 124.4(7) . .
C28 N19 C26 111.6(7) . .
C28 N19 C24 119.1(7) . .
C26 N19 C24 124.2(7) . .
C28 N20 C30 119.8(7) . .
C28 N20 C27 114.7(7) . .
C30 N20 C27 123.1(7) . .
C31 N21 C32 113.8(7) . .
C31 N21 C29 121.0(7) . .
C32 N21 C29 123.2(7) . .
C31 N22 C33 111.4(7) . .
C31 N22 C35 122.2(7) . .
C33 N22 C35 122.7(7) . .
C34 N23 C30 122.5(7) . .
C34 N23 C32 111.9(7) . .
C30 N23 C32 123.9(7) . .
C34 N24 C33 114.5(7) . .
C34 N24 C36 120.2(7) . .
C33 N24 C36 125.2(7) . .
C37 N25 C35 123.1(8) . .
C37 N25 C38 110.9(7) . .
C35 N25 C38 124.7(7) . .
C37 N26 C41 122.0(7) . .
C37 N26 C39 113.0(7) . .
C41 N26 C39 124.5(7) . .
C40 N27 C38 110.0(6) . .
C40 N27 C36 122.7(7) . .
C38 N27 C36 126.5(6) . .
C40 N28 C39 111.8(6) . .
C40 N28 C42 119.9(7) . .
C39 N28 C42 123.4(6) . .
C1 O1 Ca1 148.7(5) . .
C7 O2 Ca1 153.4(6) . .
C10 O9 Ca2 159.0(6) . .
C16 O10 Ca2 153.1(7) . .
C34 O13 Ca1 150.6(6) . 3_554
C40 O14 Ca1 159.3(5) . 3_554

loop_
_geom_bond_atom_site_label_1
_geom_bond_atom_site_label_2
_geom_bond_distance
_geom_bond_site_symmetry_2
Cl1 Cd1 2.447(2) .
Cl2 Cd1 2.486(2) .
Cl3 Cd1 2.487(3) .
Cl4 Cd1 2.423(3) .
Cl5 Cd2' 2.279(11) .
Cl5 Cd2 2.490(3) .
Cl6 Cd2 2.464(3) .
Cl7 Cd2' 2.410(13) .
Cl7 Cd2 2.467(3) .
Cl8 Cd2' 2.356(11) .
Cl8 Cd2 2.491(3) .
O1W Ca1 2.447(6) .
O2W Ca1 2.385(7) .
O3W Ca1 2.370(7) .
O4W Ca2 2.358(10) .
Ca1 O14 2.350(6) 3_544
Ca1 O2 2.405(6) .
Ca1 O1 2.427(6) .
Ca1 O13 2.435(6) 3_544
Ca2 O10 2.320(8) .
Ca2 O9 2.356(7) .
C1 O1 1.237(9) .
C1 N1 1.346(9) .
C1 N2 1.364(10) .
C2 N1 1.449(10) .
C2 N3 1.453(9) .
C2 C3 1.569(10) .
C2 H2 0.9900 .
C3 N2 1.437(10) .
C3 N4 1.503(10) .
C3 H3 0.9900 .
C4 O8 1.274(9) .
C4 N4 1.327(10) .
C4 N3 1.338(10) .
C5 N2 1.423(9) .
C5 N5 1.439(9) .
C5 H5A 0.9800 .
C5 H5B 0.9800 .
C6 N4 1.410(9) .
C6 N7 1.503(10) .
C6 H6A 0.9800 .
C6 H6B 0.9800 .
C7 O2 1.206(10) .
C7 N5 1.370(11) .
C7 N6 1.376(10) .
C8 N5 1.440(10) .
C8 N7 1.460(10) .
C8 C9 1.525(11) .
C8 H8 0.9900 .
C9 N8 1.454(10) .
C9 N6 1.488(9) .
C9 H9 0.9900 .
C10 O9 1.195(10) .
C10 N7 1.345(10) .
C10 N8 1.403(10) .
C11 N6 1.451(10) .
C11 N9 1.469(10) .
C11 H11A 0.9800 .
C11 H11B 0.9800 .
C12 N11 1.431(10) .
C12 N8 1.483(9) .
C12 H12A 0.9800 .
C12 H12B 0.9800 .
C13 O3 1.236(9) .
C13 N10 1.345(10) .
C13 N9 1.377(10) .
C14 N9 1.468(9) .
C14 N11 1.476(11) .
C14 C15 1.512(11) .
C14 H14 0.9900 .
C15 N10 1.462(10) .
C15 N12 1.469(11) .
C15 H15 0.9900 .
C16 O10 1.155(12) .
C16 N12 1.391(13) .
C16 N11 1.485(12) .
C17 N13 1.417(10) .
C17 N10 1.499(10) .
C17 H17A 0.9800 .
C17 H17B 0.9800 .
C18 N12 1.363(10) .
C18 N15 1.501(10) .
C18 H18A 0.9800 .
C18 H18B 0.9800 .
C19 O4 1.235(10) .
C19 N14 1.396(11) .
C19 N13 1.399(10) .
C20 N13 1.443(10) .
C20 N15 1.483(11) .
C20 C21 1.562(11) .
C20 H20 0.9900 .
C21 N16 1.437(11) .
C21 N14 1.459(10) .
C21 H21 0.9900 .
C22 O11 1.254(12) .
C22 N16 1.373(12) .
C22 N15 1.382(12) .
C23 N14 1.408(10) .
C23 N17 1.424(10) .
C23 H23A 0.9800 .
C23 H23B 0.9800 .
C24 N16 1.416(10) .
C24 N19 1.469(10) .
C24 H24A 0.9800 .
C24 H24B 0.9800 .
C25 O5 1.284(10) .
C25 N18 1.351(11) .
C25 N17 1.380(10) .
C26 N19 1.428(10) .
C26 N17 1.454(10) .
C26 C27 1.528(12) .
C26 H26 0.9900 .
C27 N18 1.440(10) .
C27 N20 1.458(10) .
C27 H27 0.9900 .
C28 O12 1.199(11) .
C28 N20 1.420(11) .
C28 N19 1.428(11) .
C29 N18 1.411(10) .
C29 N21 1.470(10) .
C29 H29A 0.9800 .
C29 H29B 0.9800 .
C30 N23 1.440(10) .
C30 N20 1.452(10) .
C30 H30A 0.9800 .
C30 H30B 0.9800 .
C31 O6 1.244(10) .
C31 N21 1.350(11) .
C31 N22 1.375(11) .
C32 N21 1.422(10) .
C32 N23 1.448(10) .
C32 C33 1.560(11) .
C32 H32 0.9900 .
C33 N24 1.423(10) .
C33 N22 1.487(9) .
C33 H33 0.9900 .
C34 O13 1.216(9) .
C34 N24 1.344(10) .
C34 N23 1.410(10) .
C35 N25 1.406(10) .
C35 N22 1.507(10) .
C35 H35A 0.9800 .
C35 H35B 0.9800 .
C36 N24 1.443(10) .
C36 N27 1.466(10) .
C36 H36A 0.9800 .
C36 H36B 0.9800 .
C37 O7 1.213(10) .
C37 N25 1.375(10) .
C37 N26 1.385(10) .
C38 N27 1.448(10) .
C38 N25 1.474(10) .
C38 C39 1.536(11) .
C38 H38 0.9900 .
C39 N28 1.428(10) .
C39 N26 1.437(10) .
C39 H39 0.9900 .
C40 O14 1.248(9) .
C40 N28 1.350(10) .
C40 N27 1.380(9) .
C41 N26 1.436(10) .
C41 N1 1.460(9) .
C41 H41A 0.9800 .
C41 H41B 0.9800 .
C42 N28 1.439(9) .
C42 N3 1.473(9) .
C42 H42A 0.9800 .
C42 H42B 0.9800 .
O13 Ca1 2.435(6) 3_554
O14 Ca1 2.350(6) 3_554

loop_
_platon_squeeze_void_nr
_platon_squeeze_void_average_x
_platon_squeeze_void_average_y
_platon_squeeze_void_average_z
_platon_squeeze_void_volume
_platon_squeeze_void_count_electrons
_platon_squeeze_void_content
1 -0.078 0.750 0.000 1301 446 ' '
2 0.061 0.250 0.500 1301 446 ' '
